data_1569324
loop_
_publ_author_name
'Korzun, Andr&#xe9;'
'Crespi, Stefano'
'Golz, Christopher'
'Bismuto, Alessandro'

_publ_section_title
;
 Replacing the BO in BODIPY: unlocking the path to SBDIPY and BIDIPY
 chromophores.
;
_journal_issue 24
_journal_name_full 'Chemical science'
_journal_page_first 6579
_journal_page_last 6584
_journal_paper_doi 10.1039/d3sc01493b
_journal_volume 14
_journal_year 2023
_chemical_formula_moiety 'C13 H15 F2 N2 Sb'
_chemical_formula_sum 'C13 H15 F2 N2 Sb'
_chemical_formula_weight 359.02
_space_group_crystal_system triclinic
_space_group_IT_number 2
_space_group_name_Hall '-P 1'
_space_group_name_H-M_alt 'P -1'
_atom_sites_solution_hydrogens geom
_atom_sites_solution_primary dual
_audit_creation_date 2022-08-03
_audit_creation_method
;
FinalCif V106 by Daniel Kratzert, Freiburg 2022,
https://dkratzert.de/finalcif.html
;
_audit_update_record
;
2023-02-13 deposited with the CCDC.	2023-05-29 downloaded from the CCDC.
;
_cell_angle_alpha 68.099(4)
_cell_angle_beta 79.046(4)
_cell_angle_gamma 82.806(3)
_cell_formula_units_Z 2
_cell_length_a 8.0025(9)
_cell_length_b 8.9517(8)
_cell_length_c 9.5870(10)
_cell_measurement_reflns_used 9971
_cell_measurement_temperature 100.00
_cell_measurement_theta_max 30.527
_cell_measurement_theta_min 2.318
_cell_volume 624.48(11)
_computing_cell_refinement 'SAINT V8.40A (Bruker, 2019)'
_computing_data_collection 'Bruker BIS V6.2.14/2020-04-30'
_computing_data_reduction 'SAINT V8.40A (Bruker, 2019)'
_computing_molecular_graphics 'Olex2 1.5 (Dolomanov et al., 2009)'
_computing_publication_material 'Olex2 1.5 (Dolomanov et al., 2009)'
_computing_structure_refinement 'XL  (Sheldrick, 2008)'
_computing_structure_solution 'XT  (Sheldrick, 2015)'
_diffrn_ambient_environment N~2~
_diffrn_ambient_temperature 100.00
_diffrn_detector CPAD
_diffrn_detector_area_resol_mean 7.41
_diffrn_detector_type 'Bruker PHOTON III'
_diffrn_measured_fraction_theta_full 1.000
_diffrn_measured_fraction_theta_max 0.998
_diffrn_measurement_device 'four-circle diffractometer'
_diffrn_measurement_device_type 'Bruker D8 VENTURE dual wavelength Mo/Cu'
_diffrn_measurement_method '\w and \f scans'
_diffrn_measurement_specimen_support 'MiTeGen micromount'
_diffrn_radiation_monochromator 'mirror optics'
_diffrn_radiation_probe x-ray
_diffrn_radiation_type MoK\a
_diffrn_radiation_wavelength 0.71073
_diffrn_reflns_av_R_equivalents 0.0297
_diffrn_reflns_av_unetI/netI 0.0235
_diffrn_reflns_Laue_measured_fraction_full 1.000
_diffrn_reflns_Laue_measured_fraction_max 0.998
_diffrn_reflns_limit_h_max 11
_diffrn_reflns_limit_h_min -11
_diffrn_reflns_limit_k_max 12
_diffrn_reflns_limit_k_min -12
_diffrn_reflns_limit_l_max 13
_diffrn_reflns_limit_l_min -13
_diffrn_reflns_number 18096
_diffrn_reflns_point_group_measured_fraction_full 1.000
_diffrn_reflns_point_group_measured_fraction_max 0.998
_diffrn_reflns_theta_full 25.242
_diffrn_reflns_theta_max 30.527
_diffrn_reflns_theta_min 2.318
_diffrn_source 'microfocus sealed X-ray tube'
_diffrn_source_current 1.0
_diffrn_source_power 0.05
_diffrn_source_type 'Incoatec I\ms'
_diffrn_source_voltage 50.0
_diffrn_standards_number 0
_exptl_absorpt_coefficient_mu 2.217
_exptl_absorpt_correction_T_max 0.0841
_exptl_absorpt_correction_T_min 0.0540
_exptl_absorpt_correction_type multi-scan
_exptl_absorpt_process_details
;
SADABS-2016/2 (Bruker,2016/2) was used for absorption correction.
wR2(int) was 0.0687 before and 0.0476 after correction.
The Ratio of minimum to maximum transmission is 0.6421.
The \l/2 correction factor is Not present.
;
_exptl_crystal_colour red
_exptl_crystal_colour_primary red
_exptl_crystal_density_diffrn 1.909
_exptl_crystal_description block
_exptl_crystal_F_000 352
_exptl_crystal_size_max 0.096
_exptl_crystal_size_mid 0.079
_exptl_crystal_size_min 0.028
_refine_diff_density_max 0.628
_refine_diff_density_min -0.372
_refine_diff_density_rms 0.082
_refine_ls_extinction_method none
_refine_ls_goodness_of_fit_ref 1.081
_refine_ls_hydrogen_treatment constr
_refine_ls_matrix_type full
_refine_ls_number_parameters 167
_refine_ls_number_reflns 3824
_refine_ls_number_restraints 0
_refine_ls_restrained_S_all 1.081
_refine_ls_R_factor_all 0.0225
_refine_ls_R_factor_gt 0.0194
_refine_ls_shift/su_max 0.001
_refine_ls_shift/su_mean 0.000
_refine_ls_structure_factor_coef Fsqd
_refine_ls_weighting_details 'w=1/[\s^2^(Fo^2^)+(0.0177P)^2^+0.3735P] where P=(Fo^2^+2Fc^2^)/3'
_refine_ls_weighting_scheme calc
_refine_ls_wR_factor_gt 0.0446
_refine_ls_wR_factor_ref 0.0460
_reflns_Friedel_coverage 0.000
_reflns_number_gt 3559
_reflns_number_total 3824
_reflns_threshold_expression 'I > 2\s(I)'
_cod_data_source_file d3sc01493b2.cif
_cod_data_source_block mo_1730_cg_0m
_cod_original_cell_volume 624.49(11)
_cod_database_code 1569324
_shelx_shelxl_version_number 2018/3
_olex2_refinement_description
;
1. Fixed Uiso
 At 1.2 times of:
  All C(H) groups
 At 1.5 times of:
  All C(H,H,H) groups
2.a Aromatic/amide H refined with riding coordinates:
 C3(H3), C6(H6), C9(H9)
2.b Idealised Me refined as rotating group:
 C1(H1A,H1B,H1C), C11(H11A,H11B,H11C), C12(H12A,H12B,H12C), C13(H13A,H13B,H13C)
;
_olex2_submission_special_instructions 'No special instructions were received'
_shelx_space_group_comment
;
The symmetry employed for this shelxl refinement is uniquely defined
by the following loop, which should always be used as a source of
symmetry information in preference to the above space-group names.
They are only intended as comments.
;
_shelx_estimated_absorpt_t_min 0.815
_shelx_estimated_absorpt_t_max 0.941
_olex2_diffrn_ambient_temperature_device 'Oxford Cryostream 800'

loop_
_space_group_symop_operation_xyz
'x, y, z'
'-x, -y, -z'

loop_
_atom_site_label
_atom_site_type_symbol
_atom_site_fract_x
_atom_site_fract_y
_atom_site_fract_z
_atom_site_U_iso_or_equiv
_atom_site_adp_type
_atom_site_occupancy
_atom_site_site_symmetry_order
_atom_site_calc_flag
_atom_site_refinement_flags_posn
_atom_site_refinement_flags_adp
_atom_site_refinement_flags_occupancy
_atom_site_disorder_assembly
_atom_site_disorder_group
Sb1 Sb 0.72503(2) 0.87378(2) 0.51713(2) 0.01743(4) Uani 1 1 d . . . . .
F1 F 0.48646(14) 0.83370(13) 0.54149(12) 0.0217(2) Uani 1 1 d . . . . .
F2 F 0.65341(15) 0.85279(14) 0.73421(12) 0.0251(2) Uani 1 1 d . . . . .
N1 N 0.71965(19) 0.80565(18) 0.31480(16) 0.0178(3) Uani 1 1 d . . . . .
N2 N 0.81263(19) 0.63108(17) 0.60521(16) 0.0172(3) Uani 1 1 d . . . . .
C1 C 0.7367(3) 1.0850(2) 0.1248(2) 0.0246(4) Uani 1 1 d . . . . .
H1A H 0.662601 1.132299 0.193455 0.037 Uiso 1 1 calc R U . . .
H1B H 0.712161 1.141299 0.020853 0.037 Uiso 1 1 calc R U . . .
H1C H 0.856217 1.095918 0.127544 0.037 Uiso 1 1 calc R U . . .
C2 C 0.7047(2) 0.9109(2) 0.1743(2) 0.0194(3) Uani 1 1 d . . . . .
C3 C 0.6566(2) 0.8315(2) 0.0860(2) 0.0210(3) Uani 1 1 d . . . . .
H3 H 0.640518 0.879542 -0.017535 0.025 Uiso 1 1 calc R U . . .
C4 C 0.6373(2) 0.6722(2) 0.1774(2) 0.0191(3) Uani 1 1 d . . . . .
C5 C 0.6791(2) 0.6557(2) 0.32156(19) 0.0180(3) Uani 1 1 d . . . . .
C6 C 0.7012(2) 0.5164(2) 0.44407(19) 0.0179(3) Uani 1 1 d . . . . .
H6 H 0.666640 0.420224 0.440682 0.022 Uiso 1 1 calc R U . . .
C7 C 0.7692(2) 0.5017(2) 0.57268(19) 0.0173(3) Uani 1 1 d . . . . .
C8 C 0.8275(2) 0.3563(2) 0.67995(19) 0.0181(3) Uani 1 1 d . . . . .
C9 C 0.9088(2) 0.3996(2) 0.7743(2) 0.0198(3) Uani 1 1 d . . . . .
H9 H 0.962185 0.327262 0.856592 0.024 Uiso 1 1 calc R U . . .
C10 C 0.8982(2) 0.5674(2) 0.72706(19) 0.0185(3) Uani 1 1 d . . . . .
C11 C 0.9750(2) 0.6675(2) 0.7903(2) 0.0235(4) Uani 1 1 d . . . . .
H11A H 1.032603 0.755907 0.706568 0.035 Uiso 1 1 calc R U . . .
H11B H 1.057885 0.600196 0.854622 0.035 Uiso 1 1 calc R U . . .
H11C H 0.885009 0.711886 0.851281 0.035 Uiso 1 1 calc R U . . .
C12 C 0.8089(3) 0.1902(2) 0.6855(2) 0.0236(4) Uani 1 1 d . . . . .
H12A H 0.849879 0.184013 0.584591 0.035 Uiso 1 1 calc R U . . .
H12B H 0.688537 0.165333 0.716010 0.035 Uiso 1 1 calc R U . . .
H12C H 0.876015 0.112116 0.759387 0.035 Uiso 1 1 calc R U . . .
C13 C 0.5851(2) 0.5416(2) 0.1356(2) 0.0232(4) Uani 1 1 d . . . . .
H13A H 0.462513 0.556064 0.131377 0.035 Uiso 1 1 calc R U . . .
H13B H 0.610403 0.436396 0.212263 0.035 Uiso 1 1 calc R U . . .
H13C H 0.648183 0.546841 0.035905 0.035 Uiso 1 1 calc R U . . .

loop_
_atom_site_aniso_label
_atom_site_aniso_U_11
_atom_site_aniso_U_22
_atom_site_aniso_U_33
_atom_site_aniso_U_23
_atom_site_aniso_U_13
_atom_site_aniso_U_12
Sb1 0.02147(6) 0.01569(6) 0.01653(6) -0.00647(4) -0.00398(4) -0.00247(4)
F1 0.0210(5) 0.0217(5) 0.0229(5) -0.0087(4) -0.0029(4) -0.0020(4)
F2 0.0324(6) 0.0272(6) 0.0183(5) -0.0115(5) -0.0045(4) 0.0010(5)
N1 0.0213(7) 0.0181(7) 0.0152(6) -0.0065(6) -0.0034(5) -0.0028(5)
N2 0.0201(7) 0.0160(7) 0.0168(6) -0.0063(5) -0.0042(5) -0.0017(5)
C1 0.0324(10) 0.0209(9) 0.0187(8) -0.0046(7) -0.0034(7) -0.0047(7)
C2 0.0203(8) 0.0207(8) 0.0169(7) -0.0065(7) -0.0024(6) -0.0015(6)
C3 0.0220(8) 0.0255(9) 0.0163(7) -0.0080(7) -0.0042(6) -0.0015(7)
C4 0.0182(8) 0.0236(9) 0.0184(8) -0.0103(7) -0.0034(6) -0.0019(6)
C5 0.0182(8) 0.0201(8) 0.0177(7) -0.0087(7) -0.0023(6) -0.0037(6)
C6 0.0181(8) 0.0193(8) 0.0183(7) -0.0091(7) -0.0009(6) -0.0033(6)
C7 0.0182(8) 0.0176(8) 0.0167(7) -0.0068(6) -0.0017(6) -0.0026(6)
C8 0.0186(8) 0.0171(8) 0.0175(7) -0.0059(6) -0.0007(6) -0.0013(6)
C9 0.0199(8) 0.0202(8) 0.0173(8) -0.0045(7) -0.0022(6) -0.0022(6)
C10 0.0185(8) 0.0210(8) 0.0162(7) -0.0068(6) -0.0019(6) -0.0028(6)
C11 0.0266(9) 0.0248(9) 0.0221(8) -0.0092(7) -0.0081(7) -0.0039(7)
C12 0.0277(9) 0.0183(8) 0.0237(9) -0.0064(7) -0.0032(7) -0.0025(7)
C13 0.0242(9) 0.0279(10) 0.0227(8) -0.0137(8) -0.0049(7) -0.0037(7)

loop_
_atom_type_symbol
_atom_type_description
_atom_type_scat_dispersion_real
_atom_type_scat_dispersion_imag
_atom_type_scat_source
C C 0.0033 0.0016 'International Tables Vol C Tables 4.2.6.8 and 6.1.1.4'
H H 0.0000 0.0000 'International Tables Vol C Tables 4.2.6.8 and 6.1.1.4'
F F 0.0171 0.0103 'International Tables Vol C Tables 4.2.6.8 and 6.1.1.4'
N N 0.0061 0.0033 'International Tables Vol C Tables 4.2.6.8 and 6.1.1.4'
Sb Sb -0.5866 1.5461 'International Tables Vol C Tables 4.2.6.8 and 6.1.1.4'

loop_
_geom_angle_atom_site_label_1
_geom_angle_atom_site_label_2
_geom_angle_atom_site_label_3
_geom_angle
_geom_angle_site_symmetry_1
_geom_angle_site_symmetry_3
_geom_angle_publ_flag
F1 Sb1 F1 68.43(5) . 2_676 ?
F1 Sb1 F2 80.44(5) . . ?
F1 Sb1 N1 78.05(5) . . ?
F1 Sb1 N2 96.36(5) . . ?
F2 Sb1 F1 83.72(4) . 2_676 ?
F2 Sb1 N1 153.01(5) . . ?
F2 Sb1 N2 85.30(5) . . ?
N1 Sb1 F1 103.09(4) . 2_676 ?
N2 Sb1 F1 162.53(5) . 2_676 ?
N2 Sb1 N1 81.10(6) . . ?
C2 N1 Sb1 124.90(12) . . ?
C2 N1 C5 107.15(15) . . ?
C5 N1 Sb1 125.32(11) . . ?
C7 N2 Sb1 127.50(12) . . ?
C10 N2 Sb1 124.13(12) . . ?
C10 N2 C7 107.35(14) . . ?
H1A C1 H1B 109.5 . . ?
H1A C1 H1C 109.5 . . ?
H1B C1 H1C 109.5 . . ?
C2 C1 H1A 109.5 . . ?
C2 C1 H1B 109.5 . . ?
C2 C1 H1C 109.5 . . ?
N1 C2 C1 122.65(16) . . ?
N1 C2 C3 110.27(16) . . ?
C3 C2 C1 127.08(16) . . ?
C2 C3 H3 126.2 . . ?
C4 C3 C2 107.63(16) . . ?
C4 C3 H3 126.2 . . ?
C3 C4 C5 106.01(16) . . ?
C3 C4 C13 127.38(16) . . ?
C5 C4 C13 126.61(17) . . ?
N1 C5 C4 108.91(15) . . ?
C6 C5 N1 122.25(16) . . ?
C6 C5 C4 128.30(17) . . ?
C5 C6 H6 116.6 . . ?
C5 C6 C7 126.81(17) . . ?
C7 C6 H6 116.6 . . ?
N2 C7 C8 108.34(15) . . ?
C6 C7 N2 125.03(16) . . ?
C6 C7 C8 126.10(16) . . ?
C7 C8 C12 125.84(17) . . ?
C9 C8 C7 106.61(16) . . ?
C9 C8 C12 127.52(17) . . ?
C8 C9 H9 125.9 . . ?
C8 C9 C10 108.21(16) . . ?
C10 C9 H9 125.9 . . ?
N2 C10 C9 109.47(16) . . ?
N2 C10 C11 123.53(16) . . ?
C9 C10 C11 126.91(16) . . ?
C10 C11 H11A 109.5 . . ?
C10 C11 H11B 109.5 . . ?
C10 C11 H11C 109.5 . . ?
H11A C11 H11B 109.5 . . ?
H11A C11 H11C 109.5 . . ?
H11B C11 H11C 109.5 . . ?
C8 C12 H12A 109.5 . . ?
C8 C12 H12B 109.5 . . ?
C8 C12 H12C 109.5 . . ?
H12A C12 H12B 109.5 . . ?
H12A C12 H12C 109.5 . . ?
H12B C12 H12C 109.5 . . ?
C4 C13 H13A 109.5 . . ?
C4 C13 H13B 109.5 . . ?
C4 C13 H13C 109.5 . . ?
H13A C13 H13B 109.5 . . ?
H13A C13 H13C 109.5 . . ?
H13B C13 H13C 109.5 . . ?

loop_
_geom_bond_atom_site_label_1
_geom_bond_atom_site_label_2
_geom_bond_distance
_geom_bond_site_symmetry_2
_geom_bond_publ_flag
Sb1 F1 1.9411(11) . ?
Sb1 F1 2.8619(11) 2_676 ?
Sb1 F2 1.9943(11) . ?
Sb1 N1 2.2488(15) . ?
Sb1 N2 2.0975(15) . ?
N1 C2 1.342(2) . ?
N1 C5 1.395(2) . ?
N2 C7 1.404(2) . ?
N2 C10 1.367(2) . ?
C1 H1A 0.9800 . ?
C1 H1B 0.9800 . ?
C1 H1C 0.9800 . ?
C1 C2 1.491(3) . ?
C2 C3 1.419(3) . ?
C3 H3 0.9500 . ?
C3 C4 1.378(3) . ?
C4 C5 1.434(2) . ?
C4 C13 1.495(3) . ?
C5 C6 1.378(2) . ?
C6 H6 0.9500 . ?
C6 C7 1.396(2) . ?
C7 C8 1.414(2) . ?
C8 C9 1.393(3) . ?
C8 C12 1.494(2) . ?
C9 H9 0.9500 . ?
C9 C10 1.394(2) . ?
C10 C11 1.495(3) . ?
C11 H11A 0.9800 . ?
C11 H11B 0.9800 . ?
C11 H11C 0.9800 . ?
C12 H12A 0.9800 . ?
C12 H12B 0.9800 . ?
C12 H12C 0.9800 . ?
C13 H13A 0.9800 . ?
C13 H13B 0.9800 . ?
C13 H13C 0.9800 . ?

loop_
_geom_torsion_atom_site_label_1
_geom_torsion_atom_site_label_2
_geom_torsion_atom_site_label_3
_geom_torsion_atom_site_label_4
_geom_torsion
_geom_torsion_site_symmetry_1
_geom_torsion_site_symmetry_2
_geom_torsion_site_symmetry_3
_geom_torsion_site_symmetry_4
_geom_torsion_publ_flag
Sb1 N1 C2 C1 17.0(2) . . . . ?
Sb1 N1 C2 C3 -163.19(12) . . . . ?
Sb1 N1 C5 C4 162.15(12) . . . . ?
Sb1 N1 C5 C6 -25.7(2) . . . . ?
Sb1 N2 C7 C6 20.4(2) . . . . ?
Sb1 N2 C7 C8 -167.57(11) . . . . ?
Sb1 N2 C10 C9 168.56(12) . . . . ?
Sb1 N2 C10 C11 -14.6(2) . . . . ?
N1 C2 C3 C4 1.5(2) . . . . ?
N1 C5 C6 C7 -2.1(3) . . . . ?
N2 C7 C8 C9 -1.22(19) . . . . ?
N2 C7 C8 C12 -179.41(16) . . . . ?
C1 C2 C3 C4 -178.74(18) . . . . ?
C2 N1 C5 C4 -0.13(19) . . . . ?
C2 N1 C5 C6 172.06(16) . . . . ?
C2 C3 C4 C5 -1.5(2) . . . . ?
C2 C3 C4 C13 179.03(17) . . . . ?
C3 C4 C5 N1 1.0(2) . . . . ?
C3 C4 C5 C6 -170.55(18) . . . . ?
C4 C5 C6 C7 168.48(18) . . . . ?
C5 N1 C2 C1 179.40(16) . . . . ?
C5 N1 C2 C3 -0.8(2) . . . . ?
C5 C6 C7 N2 6.2(3) . . . . ?
C5 C6 C7 C8 -164.45(17) . . . . ?
C6 C7 C8 C9 170.72(17) . . . . ?
C6 C7 C8 C12 -7.5(3) . . . . ?
C7 N2 C10 C9 -0.66(19) . . . . ?
C7 N2 C10 C11 176.19(16) . . . . ?
C7 C8 C9 C10 0.8(2) . . . . ?
C8 C9 C10 N2 -0.1(2) . . . . ?
C8 C9 C10 C11 -176.82(17) . . . . ?
C10 N2 C7 C6 -170.88(16) . . . . ?
C10 N2 C7 C8 1.17(19) . . . . ?
C12 C8 C9 C10 178.97(17) . . . . ?
C13 C4 C5 N1 -179.47(16) . . . . ?
C13 C4 C5 C6 8.9(3) . . . . ?
